data_4312454
loop_
_publ_author_name
'Alexander C. Filippou'
'Sven Schneider'
'Gregor Schnakenburg'

_publ_section_title
;
 [Na(THF)2Cr(N3N)]: The First Trigonal Monopyramidal Chromium(II) Complex
;
_journal_name_full 'Inorganic Chemistry'
_journal_page_first 6974
_journal_page_last 6976
_journal_paper_doi 10.1021/ic0349961
_journal_volume 42
_journal_year 2003
_chemical_formula_moiety 'C23 H55 Cr N4 Na O2 Si3'
_chemical_formula_sum 'C23 H55 Cr N4 Na O2 Si3'
_chemical_formula_weight 578.97
_chemical_melting_point 400(2)
_chemical_name_systematic
; 
 ? 
;
_space_group_IT_number 2
_symmetry_cell_setting triclinic
_symmetry_space_group_name_Hall '-P 1'
_symmetry_space_group_name_H-M 'P -1'
_atom_sites_solution_hydrogens geom
_atom_sites_solution_primary direct
_atom_sites_solution_secondary difmap
_audit_creation_method SHELXL97
_cell_angle_alpha 87.74(3)
_cell_angle_beta 86.56(2)
_cell_angle_gamma 64.30(2)
_cell_formula_units_Z 2
_cell_length_a 10.4641(19)
_cell_length_b 11.381(3)
_cell_length_c 15.994(3)
_cell_measurement_reflns_used 5000
_cell_measurement_temperature 180(2)
_cell_measurement_theta_max 25.0
_cell_measurement_theta_min 3.5
_cell_volume 1713.0(7)
_computing_cell_refinement 'IPDS2.87 (Stoe & Cie, 1997)'
_computing_data_collection 'IPDS2.87 (Stoe & Cie, 1997)'
_computing_data_reduction 'IPDS2.87 (Stoe & Cie, 1997)'
_computing_molecular_graphics 'DIAMOND (Brandenburg, 1999)'
_computing_publication_material 'SHELXL97 (Sheldrick, 1997)'
_computing_structure_refinement 'SHELXL97 (Sheldrick, 1997)'
_computing_structure_solution 'SHELXS97 (Sheldrick, 1990)'
_diffrn_ambient_temperature 180(2)
_diffrn_detector_area_resol_mean 6.667
_diffrn_measured_fraction_theta_full 0.933
_diffrn_measured_fraction_theta_max 0.933
_diffrn_measurement_device 'Stoe IPDS diffractometer'
_diffrn_measurement_method '\f-oscill.,\f-incr.=1.4\%,171 exposures'
_diffrn_radiation_monochromator 'planar graphite'
_diffrn_radiation_source 'fine-focus sealed X-ray tube'
_diffrn_radiation_type MoK\a
_diffrn_radiation_wavelength 0.71073
_diffrn_reflns_av_R_equivalents 0.0348
_diffrn_reflns_av_sigmaI/netI 0.0410
_diffrn_reflns_limit_h_max 12
_diffrn_reflns_limit_h_min -12
_diffrn_reflns_limit_k_max 13
_diffrn_reflns_limit_k_min -13
_diffrn_reflns_limit_l_max 19
_diffrn_reflns_limit_l_min -19
_diffrn_reflns_number 11662
_diffrn_reflns_theta_full 25.50
_diffrn_reflns_theta_max 25.50
_diffrn_reflns_theta_min 3.21
_diffrn_standards_decay_% 0
_diffrn_standards_interval_count 0
_diffrn_standards_interval_time 0
_diffrn_standards_number 0
_exptl_absorpt_coefficient_mu 0.475
_exptl_absorpt_correction_T_max 0.8629
_exptl_absorpt_correction_T_min 0.6800
_exptl_absorpt_correction_type refdelf
_exptl_absorpt_process_details
;
The correction was carried out by ABSCOR (Stoe, 1997), a modification of
DIFABS (Walker, N. & Stuart, D. (1983). Acta Cryst. A39, 158-166.
In contrary to DIFABS, ABSCOR loads F^2^ values instead of F ones.
;
_exptl_crystal_colour yellow
_exptl_crystal_density_diffrn 1.122
_exptl_crystal_density_method none
_exptl_crystal_description block
_exptl_crystal_F_000 628
_exptl_crystal_size_max 0.88
_exptl_crystal_size_mid 0.68
_exptl_crystal_size_min 0.32
_refine_diff_density_max 0.655
_refine_diff_density_min -0.334
_refine_diff_density_rms 0.050
_refine_ls_extinction_method none
_refine_ls_goodness_of_fit_ref 1.032
_refine_ls_hydrogen_treatment constr
_refine_ls_matrix_type full
_refine_ls_number_parameters 334
_refine_ls_number_reflns 5958
_refine_ls_number_restraints 14
_refine_ls_restrained_S_all 1.036
_refine_ls_R_factor_all 0.0532
_refine_ls_R_factor_gt 0.0428
_refine_ls_shift/su_max 0.010
_refine_ls_shift/su_mean 0.001
_refine_ls_structure_factor_coef Fsqd
_refine_ls_weighting_details 'calc w=1/[\s^2^(Fo^2^)+(0.0737P)^2^+0.3833P] where P=(Fo^2^+2Fc^2^)/3'
_refine_ls_weighting_scheme calc
_refine_ls_wR_factor_gt 0.1162
_refine_ls_wR_factor_ref 0.1223
_reflns_number_gt 4829
_reflns_number_total 5958
_reflns_threshold_expression I>2sigma(I)
_cod_data_source_file ic0349961si20030822_121428.cif
_cod_data_source_block 2
_cod_depositor_comments
;
The following automatic conversions were performed:

'_symmetry_cell_setting' value 'Triclinic' changed to 'triclinic'
according to the built-in table from CIF Core dictionary named
'cif_core.dic' version 2.4.1 from 2010-06-29.

Automatic conversion script
Id: cif_fix_values 1646 2011-03-28 12:23:43Z adriana 
;
_cod_original_cell_volume 1713.1(6)
_cod_database_code 4312454

loop_
_symmetry_equiv_pos_as_xyz
'x, y, z'
'-x, -y, -z'

loop_
_atom_site_label
_atom_site_type_symbol
_atom_site_fract_x
_atom_site_fract_y
_atom_site_fract_z
_atom_site_U_iso_or_equiv
_atom_site_adp_type
_atom_site_occupancy
_atom_site_symmetry_multiplicity
_atom_site_calc_flag
_atom_site_refinement_flags
_atom_site_disorder_assembly
_atom_site_disorder_group
C1 C 0.4106(3) 0.4980(3) 0.35588(17) 0.0624(8) Uani 1 1 d . . .
H1A H 0.3230 0.4980 0.3357 0.075 Uiso 1 1 calc R . .
H1B H 0.3861 0.5858 0.3778 0.075 Uiso 1 1 calc R . .
C2 C 0.4659(3) 0.3976(2) 0.42609(16) 0.0568(7) Uani 1 1 d . . .
H2A H 0.5361 0.4140 0.4565 0.068 Uiso 1 1 calc R . .
H2B H 0.3861 0.4077 0.4662 0.068 Uiso 1 1 calc R . .
C3 C 0.4982(3) 0.1093(3) 0.30457(15) 0.0537(6) Uani 1 1 d . . .
H3A H 0.5689 0.0289 0.3308 0.064 Uiso 1 1 calc R . .
H3B H 0.4235 0.0887 0.2832 0.064 Uiso 1 1 calc R . .
C4 C 0.4315(3) 0.2140(3) 0.37102(16) 0.0556(7) Uani 1 1 d . . .
H4A H 0.3466 0.2872 0.3489 0.067 Uiso 1 1 calc R . .
H4B H 0.4004 0.1772 0.4210 0.067 Uiso 1 1 calc R . .
C5 C 0.7892(3) 0.1731(3) 0.41926(14) 0.0523(6) Uani 1 1 d . . .
H5A H 0.7850 0.2580 0.4350 0.063 Uiso 1 1 calc R . .
H5B H 0.8664 0.1036 0.4499 0.063 Uiso 1 1 calc R . .
C6 C 0.6482(3) 0.1691(3) 0.44523(14) 0.0546(7) Uani 1 1 d . . .
H6A H 0.6569 0.0801 0.4374 0.065 Uiso 1 1 calc R . .
H6B H 0.6253 0.1903 0.5053 0.065 Uiso 1 1 calc R . .
C11 C 0.6336(4) 0.5424(3) 0.13225(19) 0.0714(9) Uani 1 1 d . . .
H11A H 0.7296 0.4877 0.1505 0.107 Uiso 1 1 calc R . .
H11B H 0.6335 0.6171 0.0996 0.107 Uiso 1 1 calc R . .
H11C H 0.6031 0.4911 0.0975 0.107 Uiso 1 1 calc R . .
C12 C 0.5598(5) 0.7118(3) 0.2879(2) 0.0843(11) Uani 1 1 d . . .
H12A H 0.4969 0.7406 0.3383 0.126 Uiso 1 1 calc R . .
H12B H 0.5505 0.7879 0.2534 0.126 Uiso 1 1 calc R . .
H12C H 0.6583 0.6638 0.3041 0.126 Uiso 1 1 calc R . .
C13 C 0.3273(4) 0.7075(3) 0.1882(3) 0.0852(11) Uani 1 1 d . . .
H13A H 0.2978 0.6564 0.1526 0.128 Uiso 1 1 calc R . .
H13B H 0.3294 0.7816 0.1559 0.128 Uiso 1 1 calc R . .
H13C H 0.2597 0.7395 0.2364 0.128 Uiso 1 1 calc R . .
C21 C 0.6199(4) 0.1847(3) 0.05586(15) 0.0650(8) Uani 1 1 d . . .
H21A H 0.6439 0.2565 0.0675 0.098 Uiso 1 1 calc R . .
H21B H 0.5774 0.1996 0.0012 0.098 Uiso 1 1 calc R . .
H21C H 0.7063 0.1023 0.0552 0.098 Uiso 1 1 calc R . .
C22 C 0.3231(4) 0.3347(4) 0.1346(2) 0.0871(11) Uani 1 1 d . . .
H22A H 0.2536 0.3336 0.1781 0.131 Uiso 1 1 calc R . .
H22B H 0.2834 0.3445 0.0795 0.131 Uiso 1 1 calc R . .
H22C H 0.3460 0.4079 0.1438 0.131 Uiso 1 1 calc R . .
C23 C 0.4378(4) 0.0429(4) 0.1143(2) 0.0779(9) Uani 1 1 d . . .
H23A H 0.5230 -0.0402 0.1094 0.117 Uiso 1 1 calc R . .
H23B H 0.3898 0.0637 0.0613 0.117 Uiso 1 1 calc R . .
H23C H 0.3735 0.0358 0.1592 0.117 Uiso 1 1 calc R . .
C31 C 1.0151(3) 0.1043(4) 0.18126(18) 0.0748(9) Uani 1 1 d . A .
H31A H 1.0449 0.0100 0.1791 0.112 Uiso 1 1 calc R . .
H31B H 1.0907 0.1249 0.1560 0.112 Uiso 1 1 calc R . .
H31C H 0.9287 0.1501 0.1502 0.112 Uiso 1 1 calc R . .
C32 C 1.1344(3) 0.0408(4) 0.3538(2) 0.0763(9) Uani 1 1 d . A .
H32A H 1.1210 0.0674 0.4124 0.115 Uiso 1 1 calc R . .
H32B H 1.2221 0.0419 0.3294 0.115 Uiso 1 1 calc R . .
H32C H 1.1410 -0.0475 0.3509 0.115 Uiso 1 1 calc R . .
C33 C 0.9777(5) 0.3236(4) 0.3002(3) 0.0906(11) Uani 1 1 d . A .
H33A H 0.9035 0.3865 0.2656 0.136 Uiso 1 1 calc R . .
H33B H 1.0702 0.3184 0.2800 0.136 Uiso 1 1 calc R . .
H33C H 0.9587 0.3519 0.3585 0.136 Uiso 1 1 calc R . .
C41 C 0.9871(4) -0.1729(3) 0.06132(18) 0.0779(10) Uani 1 1 d . A .
H41A H 1.0719 -0.1593 0.0721 0.093 Uiso 1 1 calc R . .
H41B H 0.9301 -0.1062 0.0202 0.093 Uiso 1 1 calc R . .
C42 C 1.0307(5) -0.3082(3) 0.0285(2) 0.0930(13) Uani 1 1 d D A .
H42A H 1.0071 -0.3038 -0.0309 0.112 Uiso 1 1 calc R . .
H42B H 1.1342 -0.3612 0.0326 0.112 Uiso 1 1 calc R . .
C43 C 0.9518(5) -0.3660(4) 0.0806(3) 0.0935(12) Uani 1 1 d D . .
H43A H 0.8950 -0.3938 0.0458 0.112 Uiso 1 1 d R A .
H43B H 1.0174 -0.4422 0.1128 0.112 Uiso 1 1 d R . .
C44S C 0.912(2) -0.2974(12) 0.1604(7) 0.169(8) Uani 0.50 1 d PD A 2
H44A H 0.9839 -0.3425 0.2023 0.203 Uiso 0.50 1 calc PR A 2
H44B H 0.8184 -0.2897 0.1830 0.203 Uiso 0.50 1 calc PR A 2
C44 C 0.8328(8) -0.2401(8) 0.1152(6) 0.079(2) Uani 0.50 1 d PD A 1
H44C H 0.7626 -0.1944 0.0723 0.094 Uiso 0.50 1 calc PR A 1
H44D H 0.7834 -0.2583 0.1652 0.094 Uiso 0.50 1 calc PR A 1
C51 C 0.7901(4) -0.2056(3) 0.4220(2) 0.0837(11) Uani 1 1 d . A .
H51A H 0.6954 -0.1979 0.4093 0.100 Uiso 1 1 calc R . .
H51B H 0.7781 -0.1397 0.4641 0.100 Uiso 1 1 calc R . .
C52 C 0.8815(5) -0.3386(4) 0.4527(3) 0.0990(14) Uani 1 1 d D A .
H52A H 0.8811 -0.3412 0.5147 0.119 Uiso 1 1 calc R . .
H52B H 0.8479 -0.4018 0.4341 0.119 Uiso 1 1 calc R . .
C53 C 1.0238(5) -0.3691(5) 0.4168(3) 0.132(2) Uani 1 1 d D . .
H53A H 1.0877 -0.3706 0.4604 0.159 Uiso 1 1 d R A .
H53B H 1.0650 -0.4547 0.3889 0.159 Uiso 1 1 d R . .
C54 C 1.0046(8) -0.2380(8) 0.3792(6) 0.081(2) Uani 0.50 1 d PD A 1
H54A H 1.0083 -0.1799 0.4225 0.097 Uiso 0.50 1 calc PR A 1
H54B H 1.0780 -0.2488 0.3343 0.097 Uiso 0.50 1 calc PR A 1
C54S C 0.9910(11) -0.3094(12) 0.3250(6) 0.144(6) Uani 0.50 1 d PD A 2
H54C H 1.0697 -0.2927 0.2988 0.173 Uiso 0.50 1 calc PR A 2
H54D H 0.9688 -0.3654 0.2882 0.173 Uiso 0.50 1 calc PR A 2
Cr Cr 0.63756(4) 0.28164(3) 0.271547(19) 0.03361(12) Uani 1 1 d . . .
N1 N 0.5157(2) 0.47136(19) 0.28541(12) 0.0472(5) Uani 1 1 d . . .
N2 N 0.5686(2) 0.14872(18) 0.23337(11) 0.0387(4) Uani 1 1 d . . .
N3 N 0.8220(2) 0.15484(18) 0.32796(11) 0.0402(4) Uani 1 1 d . A .
N4 N 0.5329(2) 0.26279(18) 0.39518(11) 0.0430(5) Uani 1 1 d . . .
Na Na 0.80621(10) -0.01789(8) 0.24735(5) 0.0426(2) Uani 1 1 d . A .
O1 O 0.9054(3) -0.1638(2) 0.13667(14) 0.0781(7) Uani 1 1 d D . .
O2 O 0.8652(3) -0.1880(2) 0.34595(15) 0.0845(7) Uani 1 1 d D . .
Si1 Si 0.50889(8) 0.60186(6) 0.22596(5) 0.0522(2) Uani 1 1 d . . .
Si2 Si 0.49027(8) 0.17646(7) 0.13942(4) 0.04696(18) Uani 1 1 d . . .
Si3 Si 0.97871(8) 0.15757(7) 0.29326(4) 0.05041(19) Uani 1 1 d . . .

loop_
_atom_site_aniso_label
_atom_site_aniso_U_11
_atom_site_aniso_U_22
_atom_site_aniso_U_33
_atom_site_aniso_U_23
_atom_site_aniso_U_13
_atom_site_aniso_U_12
C1 0.0639(18) 0.0417(13) 0.0613(16) -0.0101(11) 0.0212(14) -0.0061(12)
C2 0.0681(18) 0.0482(14) 0.0450(13) -0.0192(11) 0.0223(12) -0.0182(13)
C3 0.0662(18) 0.0633(16) 0.0449(12) -0.0071(11) 0.0069(12) -0.0412(14)
C4 0.0592(17) 0.0665(17) 0.0454(13) -0.0085(12) 0.0171(12) -0.0330(14)
C5 0.0634(17) 0.0578(15) 0.0341(11) -0.0021(10) -0.0075(11) -0.0239(13)
C6 0.0743(19) 0.0530(14) 0.0315(11) -0.0043(10) 0.0050(11) -0.0236(13)
C11 0.079(2) 0.0598(17) 0.0666(17) 0.0064(14) 0.0152(16) -0.0244(16)
C12 0.106(3) 0.0624(19) 0.094(2) -0.0173(17) 0.011(2) -0.046(2)
C13 0.064(2) 0.066(2) 0.108(3) 0.0279(19) -0.0055(19) -0.0143(17)
C21 0.077(2) 0.079(2) 0.0364(12) -0.0019(12) -0.0051(12) -0.0319(16)
C22 0.062(2) 0.086(2) 0.084(2) -0.0082(18) -0.0255(17) -0.0009(18)
C23 0.088(3) 0.095(2) 0.0679(19) -0.0189(17) -0.0117(17) -0.054(2)
C31 0.0514(17) 0.118(3) 0.0541(16) -0.0041(16) 0.0070(13) -0.0368(18)
C32 0.0502(18) 0.091(2) 0.084(2) 0.0085(18) -0.0211(16) -0.0257(17)
C33 0.091(3) 0.084(2) 0.120(3) 0.008(2) -0.012(2) -0.059(2)
C41 0.107(3) 0.0605(18) 0.0502(15) -0.0109(13) 0.0134(16) -0.0227(18)
C42 0.130(4) 0.066(2) 0.0671(19) -0.0250(16) 0.031(2) -0.030(2)
C43 0.098(3) 0.074(2) 0.107(3) -0.047(2) 0.027(2) -0.036(2)
C44S 0.32(2) 0.147(10) 0.122(9) -0.099(8) 0.145(11) -0.191(13)
C44 0.057(4) 0.081(5) 0.090(6) -0.044(4) 0.019(4) -0.022(4)
C51 0.095(3) 0.072(2) 0.0672(19) 0.0066(16) 0.0067(18) -0.0227(19)
C52 0.087(3) 0.079(2) 0.098(3) 0.029(2) 0.015(2) -0.011(2)
C53 0.074(3) 0.123(4) 0.147(4) 0.082(3) 0.007(3) -0.002(2)
C54 0.056(4) 0.094(5) 0.100(5) 0.047(5) -0.010(4) -0.043(4)
C54S 0.085(6) 0.156(10) 0.097(6) 0.067(7) 0.037(6) 0.026(7)
Cr 0.0357(2) 0.03199(19) 0.03001(18) -0.00607(12) 0.00285(13) -0.01183(14)
N1 0.0466(12) 0.0377(10) 0.0489(11) -0.0044(8) 0.0091(9) -0.0113(9)
N2 0.0415(11) 0.0444(10) 0.0322(8) -0.0063(7) 0.0027(8) -0.0204(8)
N3 0.0425(11) 0.0434(10) 0.0331(9) -0.0062(7) -0.0019(8) -0.0168(8)
N4 0.0512(12) 0.0433(10) 0.0313(9) -0.0092(7) 0.0084(8) -0.0179(9)
Na 0.0518(6) 0.0340(4) 0.0359(4) -0.0053(3) 0.0014(4) -0.0127(4)
O1 0.0853(16) 0.0691(13) 0.0842(14) -0.0460(11) 0.0367(12) -0.0389(12)
O2 0.0835(17) 0.0689(14) 0.0934(16) 0.0377(12) -0.0139(13) -0.0277(12)
Si1 0.0499(4) 0.0374(3) 0.0616(4) -0.0002(3) 0.0059(3) -0.0128(3)
Si2 0.0432(4) 0.0545(4) 0.0402(3) -0.0095(3) -0.0061(3) -0.0171(3)
Si3 0.0426(4) 0.0585(4) 0.0520(4) -0.0001(3) -0.0076(3) -0.0230(3)

loop_
_atom_type_symbol
_atom_type_description
_atom_type_scat_dispersion_real
_atom_type_scat_dispersion_imag
_atom_type_scat_source
C C 0.0033 0.0016 'International Tables Vol C Tables 4.2.6.8 and 6.1.1.4'
H H 0.0000 0.0000 'International Tables Vol C Tables 4.2.6.8 and 6.1.1.4'
Cr Cr 0.3209 0.6236 'International Tables Vol C Tables 4.2.6.8 and 6.1.1.4'
N N 0.0061 0.0033 'International Tables Vol C Tables 4.2.6.8 and 6.1.1.4'
Na Na 0.0362 0.0249 'International Tables Vol C Tables 4.2.6.8 and 6.1.1.4'
O O 0.0106 0.0060 'International Tables Vol C Tables 4.2.6.8 and 6.1.1.4'
Si Si 0.0817 0.0704 'International Tables Vol C Tables 4.2.6.8 and 6.1.1.4'

loop_
_geom_angle_atom_site_label_1
_geom_angle_atom_site_label_2
_geom_angle_atom_site_label_3
_geom_angle
_geom_angle_site_symmetry_1
_geom_angle_site_symmetry_3
_geom_angle_publ_flag
N1 C1 C2 111.9(2) . . ?
N1 C1 H1A 109.2 . . ?
C2 C1 H1A 109.2 . . ?
N1 C1 H1B 109.2 . . ?
C2 C1 H1B 109.2 . . ?
H1A C1 H1B 107.9 . . ?
N4 C2 C1 112.5(2) . . ?
N4 C2 H2A 109.1 . . ?
C1 C2 H2A 109.1 . . ?
N4 C2 H2B 109.1 . . ?
C1 C2 H2B 109.1 . . ?
H2A C2 H2B 107.8 . . ?
N2 C3 C4 113.1(2) . . ?
N2 C3 Na 52.26(12) . . ?
C4 C3 Na 126.18(19) . . ?
N2 C3 H3A 109.0 . . ?
C4 C3 H3A 109.0 . . ?
Na C3 H3A 56.8 . . ?
N2 C3 H3B 109.0 . . ?
C4 C3 H3B 109.0 . . ?
Na C3 H3B 124.9 . . ?
H3A C3 H3B 107.8 . . ?
N4 C4 C3 111.0(2) . . ?
N4 C4 H4A 109.4 . . ?
C3 C4 H4A 109.4 . . ?
N4 C4 H4B 109.4 . . ?
C3 C4 H4B 109.4 . . ?
H4A C4 H4B 108.0 . . ?
N3 C5 C6 111.8(2) . . ?
N3 C5 H5A 109.3 . . ?
C6 C5 H5A 109.3 . . ?
N3 C5 H5B 109.3 . . ?
C6 C5 H5B 109.3 . . ?
H5A C5 H5B 107.9 . . ?
N4 C6 C5 110.9(2) . . ?
N4 C6 H6A 109.5 . . ?
C5 C6 H6A 109.5 . . ?
N4 C6 H6B 109.5 . . ?
C5 C6 H6B 109.5 . . ?
H6A C6 H6B 108.1 . . ?
Si1 C11 H11A 109.5 . . ?
Si1 C11 H11B 109.5 . . ?
H11A C11 H11B 109.5 . . ?
Si1 C11 H11C 109.5 . . ?
H11A C11 H11C 109.5 . . ?
H11B C11 H11C 109.5 . . ?
Si1 C12 H12A 109.5 . . ?
Si1 C12 H12B 109.5 . . ?
H12A C12 H12B 109.5 . . ?
Si1 C12 H12C 109.5 . . ?
H12A C12 H12C 109.5 . . ?
H12B C12 H12C 109.5 . . ?
Si1 C13 H13A 109.5 . . ?
Si1 C13 H13B 109.5 . . ?
H13A C13 H13B 109.5 . . ?
Si1 C13 H13C 109.5 . . ?
H13A C13 H13C 109.5 . . ?
H13B C13 H13C 109.5 . . ?
Si2 C21 H21A 109.5 . . ?
Si2 C21 H21B 109.5 . . ?
H21A C21 H21B 109.5 . . ?
Si2 C21 H21C 109.5 . . ?
H21A C21 H21C 109.5 . . ?
H21B C21 H21C 109.5 . . ?
Si2 C22 H22A 109.5 . . ?
Si2 C22 H22B 109.5 . . ?
H22A C22 H22B 109.5 . . ?
Si2 C22 H22C 109.5 . . ?
H22A C22 H22C 109.5 . . ?
H22B C22 H22C 109.5 . . ?
Si2 C23 H23A 109.5 . . ?
Si2 C23 H23B 109.5 . . ?
H23A C23 H23B 109.5 . . ?
Si2 C23 H23C 109.5 . . ?
H23A C23 H23C 109.5 . . ?
H23B C23 H23C 109.5 . . ?
Si3 C31 H31A 109.5 . . ?
Si3 C31 H31B 109.5 . . ?
H31A C31 H31B 109.5 . . ?
Si3 C31 H31C 109.5 . . ?
H31A C31 H31C 109.5 . . ?
H31B C31 H31C 109.5 . . ?
Si3 C32 H32A 109.5 . . ?
Si3 C32 H32B 109.5 . . ?
H32A C32 H32B 109.5 . . ?
Si3 C32 H32C 109.5 . . ?
H32A C32 H32C 109.5 . . ?
H32B C32 H32C 109.5 . . ?
Si3 C33 H33A 109.5 . . ?
Si3 C33 H33B 109.5 . . ?
H33A C33 H33B 109.5 . . ?
Si3 C33 H33C 109.5 . . ?
H33A C33 H33C 109.5 . . ?
H33B C33 H33C 109.5 . . ?
O1 C41 C42 106.5(3) . . ?
O1 C41 H41A 110.4 . . ?
C42 C41 H41A 110.4 . . ?
O1 C41 H41B 110.4 . . ?
C42 C41 H41B 110.4 . . ?
H41A C41 H41B 108.6 . . ?
C43 C42 C41 106.5(3) . . ?
C43 C42 H42A 110.4 . . ?
C41 C42 H42A 110.4 . . ?
C43 C42 H42B 110.4 . . ?
C41 C42 H42B 110.4 . . ?
H42A C42 H42B 108.6 . . ?
C44S C43 C42 107.4(4) . . ?
C42 C43 C44 98.5(5) . . ?
C44S C43 H43A 129.3 . . ?
C42 C43 H43A 111.0 . . ?
C44 C43 H43A 99.0 . . ?
C42 C43 H43B 110.7 . . ?
C44 C43 H43B 127.6 . . ?
H43A C43 H43B 108.9 . . ?
C43 C44S O1 103.0(6) . . ?
C43 C44S H44A 111.2 . . ?
O1 C44S H44A 111.2 . . ?
C43 C44S H44B 111.2 . . ?
O1 C44S H44B 111.2 . . ?
H44A C44S H44B 109.1 . . ?
O1 C44 C43 103.9(5) . . ?
O1 C44 H44C 111.0 . . ?
C43 C44 H44C 111.0 . . ?
O1 C44 H44D 111.0 . . ?
C43 C44 H44D 111.0 . . ?
H44C C44 H44D 109.0 . . ?
O2 C51 C52 104.8(3) . . ?
O2 C51 H51A 110.8 . . ?
C52 C51 H51A 110.8 . . ?
O2 C51 H51B 110.8 . . ?
C52 C51 H51B 110.8 . . ?
H51A C51 H51B 108.9 . . ?
C53 C52 C51 105.7(3) . . ?
C53 C52 H52A 110.6 . . ?
C51 C52 H52A 110.6 . . ?
C53 C52 H52B 110.6 . . ?
C51 C52 H52B 110.6 . . ?
H52A C52 H52B 108.7 . . ?
C52 C53 C54 101.7(4) . . ?
C52 C53 C54S 101.8(5) . . ?
C52 C53 H53A 111.0 . . ?
C54 C53 H53A 95.2 . . ?
C54S C53 H53A 135.5 . . ?
C52 C53 H53B 110.9 . . ?
C54 C53 H53B 127.7 . . ?
H53A C53 H53B 109.0 . . ?
O2 C54 C53 102.7(5) . . ?
O2 C54 H54A 111.2 . . ?
C53 C54 H54A 111.2 . . ?
O2 C54 H54B 111.2 . . ?
C53 C54 H54B 111.2 . . ?
H54A C54 H54B 109.1 . . ?
O2 C54S C53 98.4(6) . . ?
O2 C54S H54C 112.1 . . ?
C53 C54S H54C 112.1 . . ?
O2 C54S H54D 112.1 . . ?
C53 C54S H54D 112.1 . . ?
H54C C54S H54D 109.7 . . ?
N1 Cr N2 124.94(9) . . ?
N1 Cr N3 131.78(9) . . ?
N2 Cr N3 99.46(8) . . ?
N1 Cr N4 84.03(8) . . ?
N2 Cr N4 83.38(7) . . ?
N3 Cr N4 83.43(8) . . ?
N1 Cr Na 175.37(7) . . ?
N4 Cr Na 94.41(6) . . ?
C1 N1 Si1 117.19(16) . . ?
C1 N1 Cr 112.28(15) . . ?
Si1 N1 Cr 130.41(11) . . ?
C3 N2 Si2 116.82(17) . . ?
C3 N2 Cr 110.32(14) . . ?
Si2 N2 Cr 117.89(10) . . ?
C3 N2 Na 98.62(15) . . ?
Si2 N2 Na 120.45(10) . . ?
Cr N2 Na 88.06(8) . . ?
C5 N3 Si3 114.97(17) . . ?
C5 N3 Cr 105.44(15) . . ?
Si3 N3 Cr 118.13(10) . . ?
C5 N3 Na 124.54(15) . . ?
Si3 N3 Na 105.09(9) . . ?
Cr N3 Na 86.16(7) . . ?
C4 N4 C6 113.9(2) . . ?
C4 N4 C2 114.1(2) . . ?
C6 N4 C2 115.4(2) . . ?
C4 N4 Cr 102.91(13) . . ?
C6 N4 Cr 105.48(15) . . ?
C2 N4 Cr 103.10(14) . . ?
O2 Na O1 91.96(10) . . ?
O2 Na N2 123.19(9) . . ?
O1 Na N2 117.03(9) . . ?
O2 Na N3 102.00(9) . . ?
O1 Na N3 145.79(9) . . ?
N2 Na N3 80.97(7) . . ?
O2 Na C3 94.13(9) . . ?
O1 Na C3 126.22(9) . . ?
N3 Na C3 84.16(8) . . ?
O2 Na Cr 129.81(8) . . ?
O1 Na Cr 138.08(7) . . ?
O2 Na Si3 107.19(8) . . ?
O1 Na Si3 116.36(7) . . ?
N2 Na Si3 101.71(6) . . ?
C3 Na Si3 112.48(6) . . ?
Cr Na Si3 60.42(3) . . ?
C41 O1 C44 100.0(4) . . ?
C41 O1 C44S 109.6(4) . . ?
C41 O1 Na 137.64(19) . . ?
C44 O1 Na 117.5(3) . . ?
C44S O1 Na 111.1(3) . . ?
C54 O2 C51 97.3(4) . . ?
C51 O2 C54S 110.7(4) . . ?
C54 O2 Na 117.3(3) . . ?
C51 O2 Na 132.1(2) . . ?
C54S O2 Na 116.6(3) . . ?
N1 Si1 C11 109.36(12) . . ?
N1 Si1 C13 113.21(14) . . ?
C11 Si1 C13 107.99(17) . . ?
N1 Si1 C12 111.03(14) . . ?
C11 Si1 C12 109.14(17) . . ?
C13 Si1 C12 105.97(19) . . ?
N2 Si2 C21 108.17(12) . . ?
N2 Si2 C23 111.70(13) . . ?
C21 Si2 C23 109.40(15) . . ?
N2 Si2 C22 113.56(13) . . ?
C21 Si2 C22 107.62(17) . . ?
C23 Si2 C22 106.28(19) . . ?
N3 Si3 C31 108.04(13) . . ?
N3 Si3 C32 112.57(13) . . ?
C31 Si3 C32 107.01(16) . . ?
N3 Si3 C33 113.52(15) . . ?
C31 Si3 C33 109.15(19) . . ?
C32 Si3 C33 106.32(18) . . ?
C31 Si3 Na 68.32(12) . . ?
C32 Si3 Na 104.51(12) . . ?
C33 Si3 Na 148.20(14) . . ?

loop_
_geom_bond_atom_site_label_1
_geom_bond_atom_site_label_2
_geom_bond_distance
_geom_bond_site_symmetry_2
_geom_bond_publ_flag
C1 N1 1.469(3) . ?
C1 C2 1.518(4) . ?
C1 H1A 0.9900 . ?
C1 H1B 0.9900 . ?
C2 N4 1.475(3) . ?
C2 H2A 0.9900 . ?
C2 H2B 0.9900 . ?
C3 N2 1.479(3) . ?
C3 C4 1.525(4) . ?
C3 Na 3.004(3) . ?
C3 H3A 0.9900 . ?
C3 H3B 0.9900 . ?
C4 N4 1.470(4) . ?
C4 H4A 0.9900 . ?
C4 H4B 0.9900 . ?
C5 N3 1.482(3) . ?
C5 C6 1.528(4) . ?
C5 H5A 0.9900 . ?
C5 H5B 0.9900 . ?
C6 N4 1.472(3) . ?
C6 H6A 0.9900 . ?
C6 H6B 0.9900 . ?
C11 Si1 1.867(3) . ?
C11 H11A 0.9800 . ?
C11 H11B 0.9800 . ?
C11 H11C 0.9800 . ?
C12 Si1 1.889(4) . ?
C12 H12A 0.9800 . ?
C12 H12B 0.9800 . ?
C12 H12C 0.9800 . ?
C13 Si1 1.876(4) . ?
C13 H13A 0.9800 . ?
C13 H13B 0.9800 . ?
C13 H13C 0.9800 . ?
C21 Si2 1.876(3) . ?
C21 H21A 0.9800 . ?
C21 H21B 0.9800 . ?
C21 H21C 0.9800 . ?
C22 Si2 1.892(3) . ?
C22 H22A 0.9800 . ?
C22 H22B 0.9800 . ?
C22 H22C 0.9800 . ?
C23 Si2 1.890(3) . ?
C23 H23A 0.9800 . ?
C23 H23B 0.9800 . ?
C23 H23C 0.9800 . ?
C31 Si3 1.878(3) . ?
C31 H31A 0.9800 . ?
C31 H31B 0.9800 . ?
C31 H31C 0.9800 . ?
C32 Si3 1.889(3) . ?
C32 H32A 0.9800 . ?
C32 H32B 0.9800 . ?
C32 H32C 0.9800 . ?
C33 Si3 1.892(4) . ?
C33 H33A 0.9800 . ?
C33 H33B 0.9800 . ?
C33 H33C 0.9800 . ?
C41 O1 1.415(4) . ?
C41 C42 1.510(4) . ?
C41 H41A 0.9900 . ?
C41 H41B 0.9900 . ?
C42 C43 1.468(5) . ?
C42 H42A 0.9900 . ?
C42 H42B 0.9900 . ?
C43 C44S 1.464(8) . ?
C43 C44 1.530(7) . ?
C43 H43A 0.9900 . ?
C43 H43B 0.9900 . ?
C44S O1 1.525(9) . ?
C44S H44A 0.9900 . ?
C44S H44B 0.9900 . ?
C44 O1 1.440(9) . ?
C44 H44C 0.9900 . ?
C44 H44D 0.9900 . ?
C51 O2 1.462(4) . ?
C51 C52 1.480(5) . ?
C51 H51A 0.9900 . ?
C51 H51B 0.9900 . ?
C52 C53 1.460(6) . ?
C52 H52A 0.9900 . ?
C52 H52B 0.9900 . ?
C53 C54 1.520(7) . ?
C53 C54S 1.586(9) . ?
C53 H53A 0.9900 . ?
C53 H53B 0.9900 . ?
C54 O2 1.443(7) . ?
C54 H54A 0.9900 . ?
C54 H54B 0.9900 . ?
C54S O2 1.470(9) . ?
C54S H54C 0.9900 . ?
C54S H54D 0.9900 . ?
Cr N1 1.988(2) . ?
Cr N2 2.063(2) . ?
Cr N3 2.077(2) . ?
Cr N4 2.2509(18) . ?
Cr Na 3.1128(13) . ?
N1 Si1 1.709(2) . ?
N2 Si2 1.708(2) . ?
N2 Na 2.402(2) . ?
N3 Si3 1.712(2) . ?
N3 Na 2.462(2) . ?
Na O2 2.336(2) . ?
Na O1 2.342(2) . ?

loop_
_geom_torsion_atom_site_label_1
_geom_torsion_atom_site_label_2
_geom_torsion_atom_site_label_3
_geom_torsion_atom_site_label_4
_geom_torsion
_geom_torsion_site_symmetry_1
_geom_torsion_site_symmetry_2
_geom_torsion_site_symmetry_3
_geom_torsion_site_symmetry_4
_geom_torsion_publ_flag
N1 C1 C2 N4 -46.8(4) . . . . ?
N2 C3 C4 N4 -49.7(3) . . . . ?
Na C3 C4 N4 9.5(3) . . . . ?
N3 C5 C6 N4 -53.6(3) . . . . ?
O1 C41 C42 C43 8.9(5) . . . . ?
C41 C42 C43 C44S -22.9(10) . . . . ?
C41 C42 C43 C44 20.2(5) . . . . ?
C42 C43 C44S O1 26.7(13) . . . . ?
C44 C43 C44S O1 -57.0(8) . . . . ?
C44S C43 C44 O1 63.0(7) . . . . ?
C42 C43 C44 O1 -43.5(6) . . . . ?
O2 C51 C52 C53 22.7(5) . . . . ?
C51 C52 C53 C54 9.1(7) . . . . ?
C51 C52 C53 C54S -40.0(8) . . . . ?
C52 C53 C54 O2 -38.6(7) . . . . ?
C54S C53 C54 O2 56.8(6) . . . . ?
C52 C53 C54S O2 41.1(10) . . . . ?
C54 C53 C54S O2 -54.1(6) . . . . ?
C2 C1 N1 Si1 -151.7(2) . . . . ?
C2 C1 N1 Cr 31.8(3) . . . . ?
N2 Cr N1 C1 68.4(2) . . . . ?
N3 Cr N1 C1 -84.9(2) . . . . ?
N4 Cr N1 C1 -9.2(2) . . . . ?
N2 Cr N1 Si1 -107.45(17) . . . . ?
N3 Cr N1 Si1 99.28(17) . . . . ?
N4 Cr N1 Si1 174.93(18) . . . . ?
C4 C3 N2 Si2 -110.6(2) . . . . ?
Na C3 N2 Si2 130.61(16) . . . . ?
C4 C3 N2 Cr 27.7(3) . . . . ?
Na C3 N2 Cr -91.12(12) . . . . ?
C4 C3 N2 Na 118.8(2) . . . . ?
N1 Cr N2 C3 -80.79(19) . . . . ?
N3 Cr N2 C3 79.34(18) . . . . ?
N4 Cr N2 C3 -2.84(17) . . . . ?
Na Cr N2 C3 98.47(18) . . . . ?
N1 Cr N2 Si2 56.98(14) . . . . ?
N3 Cr N2 Si2 -142.90(11) . . . . ?
N4 Cr N2 Si2 134.93(12) . . . . ?
Na Cr N2 Si2 -123.76(13) . . . . ?
N1 Cr N2 Na -179.26(7) . . . . ?
N3 Cr N2 Na -19.14(7) . . . . ?
N4 Cr N2 Na -101.31(8) . . . . ?
C6 C5 N3 Si3 -179.87(17) . . . . ?
C6 C5 N3 Cr 48.2(2) . . . . ?
C6 C5 N3 Na -47.9(3) . . . . ?
N1 Cr N3 C5 51.92(19) . . . . ?
N2 Cr N3 C5 -106.13(16) . . . . ?
N4 Cr N3 C5 -23.99(15) . . . . ?
Na Cr N3 C5 -124.82(17) . . . . ?
N1 Cr N3 Si3 -78.20(14) . . . . ?
N2 Cr N3 Si3 123.75(11) . . . . ?
N4 Cr N3 Si3 -154.11(12) . . . . ?
Na Cr N3 Si3 105.06(12) . . . . ?
N1 Cr N3 Na 176.74(8) . . . . ?
N2 Cr N3 Na 18.69(7) . . . . ?
N4 Cr N3 Na 100.82(7) . . . . ?
C3 C4 N4 C6 -71.5(3) . . . . ?
C3 C4 N4 C2 153.1(2) . . . . ?
C3 C4 N4 Cr 42.1(2) . . . . ?
C5 C6 N4 C4 140.6(2) . . . . ?
C5 C6 N4 C2 -84.6(2) . . . . ?
C5 C6 N4 Cr 28.4(2) . . . . ?
C1 C2 N4 C4 -75.7(3) . . . . ?
C1 C2 N4 C6 149.6(2) . . . . ?
C1 C2 N4 Cr 35.2(3) . . . . ?
N1 Cr N4 C4 104.48(17) . . . . ?
N2 Cr N4 C4 -21.81(16) . . . . ?
N3 Cr N4 C4 -122.18(16) . . . . ?
Na Cr N4 C4 -71.15(16) . . . . ?
N1 Cr N4 C6 -135.82(16) . . . . ?
N2 Cr N4 C6 97.90(16) . . . . ?
N3 Cr N4 C6 -2.47(15) . . . . ?
Na Cr N4 C6 48.55(15) . . . . ?
N1 Cr N4 C2 -14.45(18) . . . . ?
N2 Cr N4 C2 -140.73(18) . . . . ?
N3 Cr N4 C2 118.90(18) . . . . ?
Na Cr N4 C2 169.93(17) . . . . ?
C3 N2 Na O2 4.26(18) . . . . ?
Si2 N2 Na O2 -123.95(13) . . . . ?
Cr N2 Na O2 114.52(10) . . . . ?
C3 N2 Na O1 116.57(14) . . . . ?
Si2 N2 Na O1 -11.64(15) . . . . ?
Cr N2 Na O1 -133.17(8) . . . . ?
C3 N2 Na N3 -94.23(14) . . . . ?
Si2 N2 Na N3 137.57(12) . . . . ?
Cr N2 Na N3 16.03(6) . . . . ?
Si2 N2 Na C3 -128.2(2) . . . . ?
Cr N2 Na C3 110.26(15) . . . . ?
C3 N2 Na Cr -110.26(15) . . . . ?
Si2 N2 Na Cr 121.53(13) . . . . ?
C3 N2 Na Si3 -115.49(13) . . . . ?
Si2 N2 Na Si3 116.30(10) . . . . ?
Cr N2 Na Si3 -5.23(6) . . . . ?
C5 N3 Na O2 -32.0(2) . . . . ?
Si3 N3 Na O2 103.73(11) . . . . ?
Cr N3 Na O2 -138.15(8) . . . . ?
C5 N3 Na O1 -144.0(2) . . . . ?
Si3 N3 Na O1 -8.29(19) . . . . ?
Cr N3 Na O1 109.83(15) . . . . ?
C5 N3 Na N2 90.18(19) . . . . ?
Si3 N3 Na N2 -134.07(10) . . . . ?
Cr N3 Na N2 -15.95(6) . . . . ?
C5 N3 Na C3 60.98(19) . . . . ?
Si3 N3 Na C3 -163.27(10) . . . . ?
Cr N3 Na C3 -45.15(7) . . . . ?
C5 N3 Na Cr 106.1(2) . . . . ?
Si3 N3 Na Cr -118.12(11) . . . . ?
C5 N3 Na Si3 -135.8(2) . . . . ?
Cr N3 Na Si3 118.12(11) . . . . ?
N2 C3 Na O2 -176.43(15) . . . . ?
C4 C3 Na O2 90.8(2) . . . . ?
N2 C3 Na O1 -80.95(16) . . . . ?
C4 C3 Na O1 -173.8(2) . . . . ?
C4 C3 Na N2 -92.8(2) . . . . ?
N2 C3 Na N3 81.91(14) . . . . ?
C4 C3 Na N3 -10.9(2) . . . . ?
N2 C3 Na Cr 47.71(12) . . . . ?
C4 C3 Na Cr -45.09(19) . . . . ?
N2 C3 Na Si3 73.05(14) . . . . ?
C4 C3 Na Si3 -19.7(2) . . . . ?
N2 Cr Na O2 -97.66(12) . . . . ?
N3 Cr Na O2 58.15(12) . . . . ?
N4 Cr Na O2 -19.99(11) . . . . ?
N2 Cr Na O1 76.53(12) . . . . ?
N3 Cr Na O1 -127.66(13) . . . . ?
N4 Cr Na O1 154.20(12) . . . . ?
N3 Cr Na N2 155.81(9) . . . . ?
N4 Cr Na N2 77.67(9) . . . . ?
N2 Cr Na N3 -155.81(9) . . . . ?
N4 Cr Na N3 -78.14(9) . . . . ?
N2 Cr Na C3 -32.94(9) . . . . ?
N3 Cr Na C3 122.87(9) . . . . ?
N4 Cr Na C3 44.73(8) . . . . ?
N2 Cr Na Si3 174.11(7) . . . . ?
N3 Cr Na Si3 -30.08(7) . . . . ?
N4 Cr Na Si3 -108.22(6) . . . . ?
C42 C41 O1 C44 -35.9(5) . . . . ?
C42 C41 O1 C44S 7.8(9) . . . . ?
C42 C41 O1 Na 171.3(3) . . . . ?
C43 C44 O1 C41 49.9(6) . . . . ?
C43 C44 O1 C44S -58.1(6) . . . . ?
C43 C44 O1 Na -150.4(4) . . . . ?
C43 C44S O1 C41 -21.5(13) . . . . ?
C43 C44S O1 C44 62.2(8) . . . . ?
C43 C44S O1 Na 170.4(7) . . . . ?
O2 Na O1 C41 -140.3(3) . . . . ?
N2 Na O1 C41 90.4(3) . . . . ?
N3 Na O1 C41 -25.5(4) . . . . ?
C3 Na O1 C41 123.1(3) . . . . ?
Cr Na O1 C41 44.1(4) . . . . ?
Si3 Na O1 C41 -30.0(4) . . . . ?
O2 Na O1 C44 70.1(5) . . . . ?
N2 Na O1 C44 -59.1(5) . . . . ?
N3 Na O1 C44 -175.0(4) . . . . ?
C3 Na O1 C44 -26.5(5) . . . . ?
Cr Na O1 C44 -105.4(4) . . . . ?
Si3 Na O1 C44 -179.6(4) . . . . ?
O2 Na O1 C44S 22.9(8) . . . . ?
N2 Na O1 C44S -106.3(8) . . . . ?
N3 Na O1 C44S 137.8(8) . . . . ?
C3 Na O1 C44S -73.6(8) . . . . ?
Cr Na O1 C44S -152.6(8) . . . . ?
Si3 Na O1 C44S 133.2(8) . . . . ?
C53 C54 O2 C51 51.6(6) . . . . ?
C53 C54 O2 C54S -59.1(6) . . . . ?
C53 C54 O2 Na -162.6(4) . . . . ?
C52 C51 O2 C54 -45.9(5) . . . . ?
C52 C51 O2 C54S 5.6(8) . . . . ?
C52 C51 O2 Na 176.4(3) . . . . ?
C53 C54S O2 C54 54.2(6) . . . . ?
C53 C54S O2 C51 -28.5(10) . . . . ?
C53 C54S O2 Na 159.1(5) . . . . ?
O1 Na O2 C54 87.2(5) . . . . ?
N2 Na O2 C54 -148.4(5) . . . . ?
N3 Na O2 C54 -61.4(5) . . . . ?
C3 Na O2 C54 -146.3(5) . . . . ?
Cr Na O2 C54 -96.7(5) . . . . ?
Si3 Na O2 C54 -31.2(5) . . . . ?
O1 Na O2 C51 -141.5(3) . . . . ?
N2 Na O2 C51 -17.1(4) . . . . ?
N3 Na O2 C51 69.9(3) . . . . ?
C3 Na O2 C51 -15.0(3) . . . . ?
Cr Na O2 C51 34.6(4) . . . . ?
Si3 Na O2 C51 100.1(3) . . . . ?
O1 Na O2 C54S 28.8(8) . . . . ?
N2 Na O2 C54S 153.3(8) . . . . ?
N3 Na O2 C54S -119.7(8) . . . . ?
C3 Na O2 C54S 155.4(8) . . . . ?
Cr Na O2 C54S -155.1(8) . . . . ?
Si3 Na O2 C54S -89.6(8) . . . . ?
C1 N1 Si1 C11 -171.9(2) . . . . ?
Cr N1 Si1 C11 3.8(2) . . . . ?
C1 N1 Si1 C13 -51.5(3) . . . . ?
Cr N1 Si1 C13 124.2(2) . . . . ?
C1 N1 Si1 C12 67.6(3) . . . . ?
Cr N1 Si1 C12 -116.7(2) . . . . ?
C3 N2 Si2 C21 -166.56(18) . . . . ?
Cr N2 Si2 C21 58.38(16) . . . . ?
Na N2 Si2 C21 -47.08(16) . . . . ?
C3 N2 Si2 C23 -46.1(2) . . . . ?
Cr N2 Si2 C23 178.83(14) . . . . ?
Na N2 Si2 C23 73.37(17) . . . . ?
C3 N2 Si2 C22 74.1(2) . . . . ?
Cr N2 Si2 C22 -61.00(19) . . . . ?
Na N2 Si2 C22 -166.46(17) . . . . ?
C5 N3 Si3 C31 170.30(19) . . . . ?
Cr N3 Si3 C31 -64.10(17) . . . . ?
Na N3 Si3 C31 29.65(15) . . . . ?
C5 N3 Si3 C32 52.4(2) . . . . ?
Cr N3 Si3 C32 177.95(14) . . . . ?
Na N3 Si3 C32 -88.30(15) . . . . ?
C5 N3 Si3 C33 -68.5(2) . . . . ?
Cr N3 Si3 C33 57.10(18) . . . . ?
Na N3 Si3 C33 150.85(16) . . . . ?
C5 N3 Si3 Na 140.6(2) . . . . ?
Cr N3 Si3 Na -93.75(11) . . . . ?
O2 Na Si3 N3 -84.05(12) . . . . ?
O1 Na Si3 N3 174.81(12) . . . . ?
N2 Na Si3 N3 46.44(10) . . . . ?
C3 Na Si3 N3 18.05(11) . . . . ?
Cr Na Si3 N3 42.46(9) . . . . ?
O2 Na Si3 C31 126.36(14) . . . . ?
O1 Na Si3 C31 25.22(14) . . . . ?
N2 Na Si3 C31 -103.15(13) . . . . ?
N3 Na Si3 C31 -149.59(15) . . . . ?
C3 Na Si3 C31 -131.54(13) . . . . ?
Cr Na Si3 C31 -107.13(12) . . . . ?
O2 Na Si3 C32 23.51(14) . . . . ?
O1 Na Si3 C32 -77.63(14) . . . . ?
N2 Na Si3 C32 154.01(13) . . . . ?
N3 Na Si3 C32 107.56(15) . . . . ?
C3 Na Si3 C32 125.62(13) . . . . ?
Cr Na Si3 C32 150.03(12) . . . . ?
O2 Na Si3 C33 -142.0(3) . . . . ?
O1 Na Si3 C33 116.9(3) . . . . ?
N2 Na Si3 C33 -11.5(3) . . . . ?
N3 Na Si3 C33 -57.9(3) . . . . ?
C3 Na Si3 C33 -39.9(3) . . . . ?
Cr Na Si3 C33 -15.5(3) . . . . ?
